data_4501368
loop_
_publ_author_name
'Banerjee, Subhabrata'
'Dastidar, Parthasarathi'

_publ_section_title
;
 Coordination Polymers in Selective Separation of Cations and Anions: A
 Series of Rarely Observed All Helical Three-Dimensional Coordination
 Polymers Derived from Various Chiral Amino Acid Based
 Bis-pyridyl-bis-amide Ligands
;
_journal_issue 12
_journal_name_full 'Crystal Growth &amp; Design'
_journal_page_first 5592
_journal_paper_doi 10.1021/cg201161q
_journal_volume 11
_journal_year 2011
_chemical_absolute_configuration syn
_chemical_formula_moiety 'C34 H40 Br2 Cu N8 O4 2(H2O)'
_chemical_formula_sum 'C34 H44 Br2 Cu N8 O6'
_chemical_formula_weight 884.13
_chemical_name_systematic
; 
 ? 
;
_space_group_IT_number 154
_symmetry_cell_setting trigonal
_symmetry_space_group_name_Hall 'P 32 2"'
_symmetry_space_group_name_H-M 'P 32 2 1'
_atom_sites_solution_hydrogens geom
_atom_sites_solution_primary direct
_atom_sites_solution_secondary difmap
_audit_creation_method SHELXL-97
_cell_angle_alpha 90.00
_cell_angle_beta 90.00
_cell_angle_gamma 120.00
_cell_formula_units_Z 3
_cell_length_a 13.0785(10)
_cell_length_b 13.0785(10)
_cell_length_c 20.083(3)
_cell_measurement_temperature 100(2)
_cell_volume 2974.9(5)
_computing_cell_refinement 'Bruker Apex II'
_computing_data_collection 'Bruker Apex II'
_computing_data_reduction SAINT
_computing_molecular_graphics 'Mercury 2.3'
_computing_publication_material Shelxl-97
_computing_structure_refinement 'SHELXL-97 (Sheldrick, 1997)'
_computing_structure_solution 'SHELXS-97 (Sheldrick, 1990)'
_diffrn_ambient_temperature 100(2)
_diffrn_detector_area_resol_mean 3
_diffrn_measured_fraction_theta_full 1.000
_diffrn_measured_fraction_theta_max 1.000
_diffrn_measurement_device_type 'Bruker Apex II'
_diffrn_measurement_method 'Omega scan'
_diffrn_radiation_monochromator graphite
_diffrn_radiation_source 'fine-focus sealed tube'
_diffrn_radiation_type MoK\a
_diffrn_radiation_wavelength 0.71073
_diffrn_reflns_av_R_equivalents 0.0330
_diffrn_reflns_av_sigmaI/netI 0.0229
_diffrn_reflns_limit_h_max 15
_diffrn_reflns_limit_h_min -15
_diffrn_reflns_limit_k_max 15
_diffrn_reflns_limit_k_min -15
_diffrn_reflns_limit_l_max 23
_diffrn_reflns_limit_l_min -23
_diffrn_reflns_number 34640
_diffrn_reflns_theta_full 25.00
_diffrn_reflns_theta_max 25.00
_diffrn_reflns_theta_min 1.80
_exptl_absorpt_coefficient_mu 2.617
_exptl_absorpt_correction_T_max 0.7617
_exptl_absorpt_correction_T_min 0.5278
_exptl_absorpt_correction_type multi-scan
_exptl_absorpt_process_details sadabs
_exptl_crystal_colour blue
_exptl_crystal_density_diffrn 1.481
_exptl_crystal_density_method 'not measured'
_exptl_crystal_description block
_exptl_crystal_F_000 1353
_exptl_crystal_size_max 0.28
_exptl_crystal_size_mid 0.16
_exptl_crystal_size_min 0.11
_refine_diff_density_max 0.346
_refine_diff_density_min -0.210
_refine_diff_density_rms 0.050
_refine_ls_abs_structure_details 'Flack H D (1983), Acta Cryst. A39, 876-881'
_refine_ls_abs_structure_Flack 0.007(8)
_refine_ls_extinction_method none
_refine_ls_goodness_of_fit_ref 1.064
_refine_ls_hydrogen_treatment mixed
_refine_ls_matrix_type full
_refine_ls_number_parameters 241
_refine_ls_number_reflns 3499
_refine_ls_number_restraints 0
_refine_ls_restrained_S_all 1.064
_refine_ls_R_factor_all 0.0263
_refine_ls_R_factor_gt 0.0229
_refine_ls_shift/su_max 0.001
_refine_ls_shift/su_mean 0.000
_refine_ls_structure_factor_coef Fsqd
_refine_ls_weighting_details 'calc w=1/[\s^2^(Fo^2^)+(0.0354P)^2^+0.6240P] where P=(Fo^2^+2Fc^2^)/3'
_refine_ls_weighting_scheme calc
_refine_ls_wR_factor_gt 0.0579
_refine_ls_wR_factor_ref 0.0600
_reflns_number_gt 3277
_reflns_number_total 3499
_reflns_threshold_expression >2sigma(I)
_cod_data_source_file cg201161q_si_004.cif
_cod_data_source_block sb0652j_0m
_cod_original_sg_symbol_H-M P3(2)21
_cod_database_code 4501368

loop_
_symmetry_equiv_pos_as_xyz
'x, y, z'
'-y, x-y, z+2/3'
'-x+y, -x, z+1/3'
'y, x, -z'
'x-y, -y, -z+1/3'
'-x, -x+y, -z+2/3'

loop_
_atom_site_label
_atom_site_type_symbol
_atom_site_fract_x
_atom_site_fract_y
_atom_site_fract_z
_atom_site_U_iso_or_equiv
_atom_site_adp_type
_atom_site_occupancy
_atom_site_symmetry_multiplicity
_atom_site_calc_flag
_atom_site_refinement_flags
Cu1 Cu 0.61537(3) 0.61537(3) 0.0000 0.02601(11) Uani 1 2 d S
Br1 Br 0.48710(3) 0.74136(3) -0.027190(13) 0.04015(9) Uani 1 1 d .
N1 N 0.70593(18) 0.73723(19) 0.07237(9) 0.0260(4) Uani 1 1 d .
C2 C 0.6446(2) 0.7627(2) 0.11597(11) 0.0293(5) Uani 1 1 d .
H2 H 0.5659 0.7378 0.1067 0.035 Uiso 1 1 calc R
C3 C 0.6936(2) 0.8252(2) 0.17507(12) 0.0303(6) Uani 1 1 d .
C4 C 0.8112(3) 0.8638(3) 0.18724(14) 0.0395(7) Uani 1 1 d .
H4 H 0.8466 0.9034 0.2265 0.047 Uiso 1 1 calc R
C5 C 0.8753(3) 0.8426(3) 0.14033(14) 0.0392(7) Uani 1 1 d .
H5 H 0.9554 0.8713 0.1470 0.047 Uiso 1 1 calc R
C6 C 0.8208(2) 0.7788(2) 0.08318(13) 0.0316(6) Uani 1 1 d .
H6 H 0.8650 0.7648 0.0520 0.038 Uiso 1 1 calc R
N7 N 0.6171(2) 0.8414(2) 0.21659(10) 0.0385(6) Uani 1 1 d .
H7 H 0.5437 0.8037 0.2058 0.046 Uiso 1 1 calc R
C8 C 0.6455(3) 0.9100(2) 0.27229(12) 0.0344(6) Uani 1 1 d .
O9 O 0.74466(19) 0.9676(2) 0.29332(10) 0.0500(6) Uani 1 1 d .
C10 C 0.5391(3) 0.9091(2) 0.30481(12) 0.0355(7) Uani 1 1 d .
H10 H 0.4737 0.8275 0.3079 0.043 Uiso 1 1 calc R
C11 C 0.5002(3) 0.9815(3) 0.26332(13) 0.0435(7) Uani 1 1 d .
H11A H 0.5665 1.0610 0.2588 0.052 Uiso 1 1 calc R
H11B H 0.4793 0.9474 0.2191 0.052 Uiso 1 1 calc R
C12 C 0.3962(3) 0.9883(3) 0.29195(16) 0.0593(9) Uani 1 1 d .
H12 H 0.4112 1.0060 0.3396 0.071 Uiso 1 1 calc R
C13 C 0.3846(5) 1.0867(4) 0.2601(2) 0.0908(14) Uani 1 1 d .
H13A H 0.3722 1.0726 0.2131 0.136 Uiso 1 1 calc R
H13B H 0.4556 1.1606 0.2676 0.136 Uiso 1 1 calc R
H13C H 0.3188 1.0893 0.2794 0.136 Uiso 1 1 calc R
C14 C 0.2826(4) 0.8714(5) 0.2852(3) 0.1011(18) Uani 1 1 d .
H14A H 0.2197 0.8765 0.3067 0.152 Uiso 1 1 calc R
H14B H 0.2918 0.8103 0.3058 0.152 Uiso 1 1 calc R
H14C H 0.2642 0.8534 0.2389 0.152 Uiso 1 1 calc R
N15 N 0.5731(2) 0.9579(2) 0.37141(10) 0.0363(6) Uani 1 1 d .
H15 H 0.6390 1.0225 0.3764 0.044 Uiso 1 1 calc R
C16 C 0.5070(3) 0.9073(2) 0.42528(12) 0.0324(6) Uani 1 1 d .
O17 O 0.4142(2) 0.81322(18) 0.42422(9) 0.0472(5) Uani 1 1 d .
C18 C 0.5544(2) 0.9769(2) 0.48873(11) 0.0282(6) Uani 1 1 d .
C19 C 0.4744(2) 0.9599(2) 0.53845(11) 0.0272(5) Uani 1 1 d .
H19 H 0.3952 0.9047 0.5318 0.033 Uiso 1 1 calc R
N20 N 0.5066(2) 1.02004(19) 0.59603(9) 0.0268(5) Uani 1 1 d .
C21 C 0.6212(2) 1.0982(2) 0.60538(12) 0.0335(6) Uani 1 1 d .
H21 H 0.6442 1.1405 0.6450 0.040 Uiso 1 1 calc R
C22 C 0.7062(3) 1.1183(3) 0.55849(13) 0.0404(7) Uani 1 1 d .
H22 H 0.7853 1.1720 0.5668 0.049 Uiso 1 1 calc R
C23 C 0.6720(3) 1.0574(3) 0.49925(13) 0.0387(7) Uani 1 1 d .
H23 H 0.7276 1.0705 0.4666 0.046 Uiso 1 1 calc R
O24 O 0.6864(3) 0.3053(3) 0.15352(19) 0.0659(9) Uani 1 1 d .
H24A H 0.654(3) 0.315(3) 0.1800(18) 0.051(12) Uiso 1 1 d .
H24B H 0.680(5) 0.333(5) 0.132(3) 0.09(2) Uiso 1 1 d .

loop_
_atom_site_aniso_label
_atom_site_aniso_U_11
_atom_site_aniso_U_22
_atom_site_aniso_U_33
_atom_site_aniso_U_23
_atom_site_aniso_U_13
_atom_site_aniso_U_12
Cu1 0.03026(16) 0.03026(16) 0.01074(18) -0.00191(8) 0.00191(8) 0.01006(18)
Br1 0.05193(19) 0.03809(16) 0.03379(15) -0.00222(13) -0.00413(13) 0.02503(14)
N1 0.0314(11) 0.0285(11) 0.0176(9) -0.0009(9) 0.0017(8) 0.0145(10)
C2 0.0352(14) 0.0338(14) 0.0178(12) -0.0039(11) -0.0001(11) 0.0164(12)
C3 0.0376(15) 0.0295(14) 0.0214(12) -0.0033(10) 0.0014(11) 0.0151(12)
C4 0.0461(17) 0.0415(15) 0.0287(14) -0.0129(12) -0.0086(13) 0.0202(15)
C5 0.0325(15) 0.0441(18) 0.0395(16) -0.0127(13) -0.0079(12) 0.0180(14)
C6 0.0334(14) 0.0334(15) 0.0283(13) -0.0023(11) 0.0013(11) 0.0169(12)
N7 0.0398(13) 0.0459(14) 0.0223(11) -0.0128(10) 0.0027(10) 0.0159(11)
C8 0.0478(18) 0.0301(14) 0.0175(12) -0.0032(11) 0.0059(12) 0.0137(14)
O9 0.0461(13) 0.0517(13) 0.0354(11) -0.0219(10) -0.0007(10) 0.0118(11)
C10 0.0508(17) 0.0320(14) 0.0157(12) -0.0060(10) 0.0067(11) 0.0148(13)
C11 0.063(2) 0.0400(16) 0.0231(13) 0.0004(12) 0.0084(13) 0.0221(16)
C12 0.082(3) 0.074(2) 0.0364(16) 0.0096(16) 0.0149(17) 0.050(2)
C13 0.125(4) 0.086(3) 0.092(3) 0.003(3) 0.013(3) 0.075(3)
C14 0.084(3) 0.112(4) 0.122(4) 0.061(3) 0.044(3) 0.059(3)
N15 0.0456(14) 0.0335(12) 0.0172(10) -0.0031(9) 0.0083(10) 0.0103(11)
C16 0.0459(18) 0.0331(16) 0.0186(12) -0.0018(11) 0.0051(11) 0.0201(15)
O17 0.0560(14) 0.0368(12) 0.0265(10) -0.0003(9) 0.0093(10) 0.0066(11)
C18 0.0348(15) 0.0349(14) 0.0162(12) -0.0013(10) 0.0027(11) 0.0184(12)
C19 0.0301(14) 0.0303(13) 0.0166(11) 0.0008(10) 0.0006(10) 0.0117(12)
N20 0.0311(12) 0.0352(12) 0.0138(9) 0.0003(8) -0.0003(9) 0.0162(10)
C21 0.0338(15) 0.0422(16) 0.0198(12) -0.0059(11) -0.0024(11) 0.0155(13)
C22 0.0285(15) 0.0518(19) 0.0295(14) -0.0023(13) 0.0007(12) 0.0115(14)
C23 0.0376(16) 0.0582(19) 0.0215(14) 0.0020(13) 0.0107(12) 0.0249(15)
O24 0.108(3) 0.0699(19) 0.0510(17) 0.0063(16) 0.0193(17) 0.0675(19)

loop_
_atom_type_symbol
_atom_type_description
_atom_type_scat_dispersion_real
_atom_type_scat_dispersion_imag
_atom_type_scat_source
C C 0.0033 0.0016 'International Tables Vol C Tables 4.2.6.8 and 6.1.1.4'
H H 0.0000 0.0000 'International Tables Vol C Tables 4.2.6.8 and 6.1.1.4'
N N 0.0061 0.0033 'International Tables Vol C Tables 4.2.6.8 and 6.1.1.4'
O O 0.0106 0.0060 'International Tables Vol C Tables 4.2.6.8 and 6.1.1.4'
Cu Cu 0.3201 1.2651 'International Tables Vol C Tables 4.2.6.8 and 6.1.1.4'
Br Br -0.2901 2.4595 'International Tables Vol C Tables 4.2.6.8 and 6.1.1.4'

loop_
_geom_angle_atom_site_label_1
_geom_angle_atom_site_label_2
_geom_angle_atom_site_label_3
_geom_angle
_geom_angle_site_symmetry_1
_geom_angle_site_symmetry_3
N1 Cu1 N1 94.25(11) 4 .
N1 Cu1 N20 88.52(7) 4 3_564
N1 Cu1 N20 175.75(9) . 3_564
N1 Cu1 N20 175.75(9) 4 6_655
N1 Cu1 N20 88.52(7) . 6_655
N20 Cu1 N20 88.90(12) 3_564 6_655
C6 N1 C2 119.0(2) . .
C6 N1 Cu1 121.95(17) . .
C2 N1 Cu1 118.31(17) . .
N1 C2 C3 122.9(2) . .
N1 C2 H2 118.6 . .
C3 C2 H2 118.6 . .
C4 C3 N7 126.2(2) . .
C4 C3 C2 117.7(2) . .
N7 C3 C2 116.1(2) . .
C5 C4 C3 119.0(2) . .
C5 C4 H4 120.5 . .
C3 C4 H4 120.5 . .
C4 C5 C6 120.4(3) . .
C4 C5 H5 119.8 . .
C6 C5 H5 119.8 . .
N1 C6 C5 120.9(2) . .
N1 C6 H6 119.5 . .
C5 C6 H6 119.5 . .
C8 N7 C3 127.5(3) . .
C8 N7 H7 116.2 . .
C3 N7 H7 116.2 . .
O9 C8 N7 123.5(3) . .
O9 C8 C10 123.1(2) . .
N7 C8 C10 113.4(3) . .
N15 C10 C11 110.7(2) . .
N15 C10 C8 108.1(2) . .
C11 C10 C8 110.2(2) . .
N15 C10 H10 109.2 . .
C11 C10 H10 109.2 . .
C8 C10 H10 109.2 . .
C12 C11 C10 114.5(2) . .
C12 C11 H11A 108.6 . .
C10 C11 H11A 108.6 . .
C12 C11 H11B 108.6 . .
C10 C11 H11B 108.6 . .
H11A C11 H11B 107.6 . .
C13 C12 C14 110.9(4) . .
C13 C12 C11 111.3(3) . .
C14 C12 C11 111.3(3) . .
C13 C12 H12 107.7 . .
C14 C12 H12 107.7 . .
C11 C12 H12 107.7 . .
C12 C13 H13A 109.5 . .
C12 C13 H13B 109.5 . .
H13A C13 H13B 109.5 . .
C12 C13 H13C 109.5 . .
H13A C13 H13C 109.5 . .
H13B C13 H13C 109.5 . .
C12 C14 H14A 109.5 . .
C12 C14 H14B 109.5 . .
H14A C14 H14B 109.5 . .
C12 C14 H14C 109.5 . .
H14A C14 H14C 109.5 . .
H14B C14 H14C 109.5 . .
C16 N15 C10 123.2(2) . .
C16 N15 H15 118.4 . .
C10 N15 H15 118.4 . .
O17 C16 N15 123.7(2) . .
O17 C16 C18 121.6(2) . .
N15 C16 C18 114.6(2) . .
C23 C18 C19 118.6(2) . .
C23 C18 C16 123.8(2) . .
C19 C18 C16 117.7(2) . .
N20 C19 C18 122.5(2) . .
N20 C19 H19 118.7 . .
C18 C19 H19 118.7 . .
C21 N20 C19 118.1(2) . .
C21 N20 Cu1 120.17(17) . 2_665
C19 N20 Cu1 121.65(18) . 2_665
N20 C21 C22 122.6(2) . .
N20 C21 H21 118.7 . .
C22 C21 H21 118.7 . .
C23 C22 C21 118.8(3) . .
C23 C22 H22 120.6 . .
C21 C22 H22 120.6 . .
C22 C23 C18 119.4(2) . .
C22 C23 H23 120.3 . .
C18 C23 H23 120.3 . .
H24A O24 H24B 98(6) . .

loop_
_geom_bond_atom_site_label_1
_geom_bond_atom_site_label_2
_geom_bond_distance
_geom_bond_site_symmetry_2
Cu1 N1 2.041(2) 4
Cu1 N1 2.041(2) .
Cu1 N20 2.051(2) 3_564
Cu1 N20 2.051(2) 6_655
N1 C6 1.335(3) .
N1 C2 1.338(3) .
C2 C3 1.402(3) .
C2 H2 0.9300 .
C3 C4 1.379(4) .
C3 N7 1.397(3) .
C4 C5 1.378(4) .
C4 H4 0.9300 .
C5 C6 1.388(4) .
C5 H5 0.9300 .
C6 H6 0.9300 .
N7 C8 1.365(3) .
N7 H7 0.8600 .
C8 O9 1.204(4) .
C8 C10 1.532(4) .
C10 N15 1.453(3) .
C10 C11 1.527(4) .
C10 H10 0.9800 .
C11 C12 1.519(5) .
C11 H11A 0.9700 .
C11 H11B 0.9700 .
C12 C13 1.510(5) .
C12 C14 1.514(7) .
C12 H12 0.9800 .
C13 H13A 0.9600 .
C13 H13B 0.9600 .
C13 H13C 0.9600 .
C14 H14A 0.9600 .
C14 H14B 0.9600 .
C14 H14C 0.9600 .
N15 C16 1.335(3) .
N15 H15 0.8600 .
C16 O17 1.222(3) .
C16 C18 1.507(3) .
C18 C23 1.378(4) .
C18 C19 1.381(3) .
C19 N20 1.342(3) .
C19 H19 0.9300 .
N20 C21 1.339(4) .
N20 Cu1 2.051(2) 2_665
C21 C22 1.379(4) .
C21 H21 0.9300 .
C22 C23 1.376(4) .
C22 H22 0.9300 .
C23 H23 0.9300 .
O24 H24A 0.73(4) .
O24 H24B 0.60(5) .

loop_
_geom_hbond_atom_site_label_D
_geom_hbond_atom_site_label_H
_geom_hbond_atom_site_label_A
_geom_hbond_distance_DH
_geom_hbond_distance_HA
_geom_hbond_distance_DA
_geom_hbond_angle_DHA
_geom_hbond_site_symmetry_A
N7 H7 O24 0.86 1.95 2.798(4) 170.1 5_565
O24 H24B Br1 0.60(5) 2.74(5) 3.301(4) 157(7) 4
